data_4348896
loop_
_publ_author_name
'Vijayan, Paranthaman'
'Viswanathamurthi, Periasamy'
'Sugumar, Paramasivam'
'Ponnuswamy, Mondikalipudur Nanjappagounder'
'Balakumaran, Manickam Dakshinamoorthi'
'Kalaichelvan, Pudupalayam Thangavelu'
'Velmurugan, Krishnaswamy'
'Nandhakumar, Raju'
'Butcher, Ray Jay'

_publ_section_title
;
 Unprecedented formation of organo-ruthenium(ii) complexes containing
 2-hydroxy-1-naphthaldehyde S-benzyldithiocarbazate: synthesis, X-ray
 crystal structure, DFT study and their biological activities in vitro
;
_journal_issue 7
_journal_name_full 'Inorganic Chemistry Frontiers'
_journal_page_first 620
_journal_paper_doi 10.1039/C5QI00029G
_journal_volume 2
_journal_year 2015
_chemical_formula_moiety 'C57 H46 As2 Cl4 N2 O2 Ru S2'
_chemical_formula_sum 'C57 H46 As2 Cl4 N2 O2 Ru S2'
_chemical_formula_weight 1247.79
_space_group_crystal_system monoclinic
_space_group_IT_number 14
_space_group_name_Hall '-P 2ybc'
_space_group_name_H-M_alt 'P 1 21/c 1'
_atom_sites_solution_hydrogens geom
_audit_creation_method SHELXL-2013
_audit_update_record
;
2014-02-10 deposited with the CCDC.
2015-05-11 downloaded from the CCDC.
;
_cell_angle_alpha 90
_cell_angle_beta 100.082(4)
_cell_angle_gamma 90
_cell_formula_units_Z 4
_cell_length_a 13.0014(5)
_cell_length_b 16.8333(6)
_cell_length_c 24.6941(9)
_cell_measurement_reflns_used 13137
_cell_measurement_temperature 123(2)
_cell_measurement_theta_max 39.2560
_cell_measurement_theta_min 2.9500
_cell_volume 5321.0(3)
_computing_cell_refinement
;
CrysAlisPro, Agilent Technologies,
Version 1.171.36.28 (release 01-02-2013 CrysAlis171 .NET)
(compiled Feb  1 2013,16:14:44)
;
_computing_data_collection
;
CrysAlisPro, Agilent Technologies,
Version 1.171.36.28 (release 01-02-2013 CrysAlis171 .NET)
(compiled Feb  1 2013,16:14:44)
;
_computing_data_reduction
;
CrysAlisPro, Agilent Technologies,
Version 1.171.36.28 (release 01-02-2013 CrysAlis171 .NET)
(compiled Feb  1 2013,16:14:44)
;
_computing_molecular_graphics 'SHELXTL (Sheldrick, 2008)'
_computing_publication_material 'SHELXTL (Sheldrick, 2008)'
_computing_structure_refinement 'SHELXL-2013 (Sheldrick, 2008)'
_computing_structure_solution 'SHELXS-2013 (Sheldrick, 2008)'
_diffrn_ambient_temperature 123(2)
_diffrn_detector_area_resol_mean 10.5081
_diffrn_measured_fraction_theta_full 0.998
_diffrn_measured_fraction_theta_max 0.965
_diffrn_measurement_device_type 'Xcalibur, Ruby, Gemini'
_diffrn_measurement_method '\w scans'
_diffrn_radiation_type MoK\a
_diffrn_radiation_wavelength 0.71073
_diffrn_reflns_av_R_equivalents 0.0523
_diffrn_reflns_av_unetI/netI 0.0997
_diffrn_reflns_Laue_measured_fraction_full 0.998
_diffrn_reflns_Laue_measured_fraction_max 0.965
_diffrn_reflns_limit_h_max 23
_diffrn_reflns_limit_h_min -23
_diffrn_reflns_limit_k_max 31
_diffrn_reflns_limit_k_min -29
_diffrn_reflns_limit_l_max 40
_diffrn_reflns_limit_l_min -45
_diffrn_reflns_number 67233
_diffrn_reflns_point_group_measured_fraction_full 0.998
_diffrn_reflns_point_group_measured_fraction_max 0.965
_diffrn_reflns_theta_full 25.500
_diffrn_reflns_theta_max 41.152
_diffrn_reflns_theta_min 2.986
_diffrn_source 'Enhance (Mo) X-ray Source'
_exptl_absorpt_coefficient_mu 1.853
_exptl_absorpt_correction_T_max 1.00000
_exptl_absorpt_correction_T_min 0.91954
_exptl_absorpt_correction_type multi-scan
_exptl_absorpt_process_details
;
CrysAlisPro, Agilent Technologies,
Version 1.171.36.28 (release 01-02-2013 CrysAlis171 .NET)
(compiled Feb  1 2013,16:14:44)
Empirical absorption correction using spherical harmonics,
 implemented in SCALE3 ABSPACK scaling algorithm.
;
_exptl_crystal_colour
;
orange
;
_exptl_crystal_density_diffrn 1.558
_exptl_crystal_description
;
prism
;
_exptl_crystal_F_000 2512
_exptl_crystal_size_max 0.32
_exptl_crystal_size_mid 0.23
_exptl_crystal_size_min 0.17
_refine_diff_density_max 1.359
_refine_diff_density_min -1.061
_refine_diff_density_rms 0.145
_refine_ls_extinction_method none
_refine_ls_goodness_of_fit_ref 1.013
_refine_ls_hydrogen_treatment constr
_refine_ls_matrix_type full
_refine_ls_number_parameters 669
_refine_ls_number_reflns 34128
_refine_ls_number_restraints 6
_refine_ls_restrained_S_all 1.013
_refine_ls_R_factor_all 0.1199
_refine_ls_R_factor_gt 0.0601
_refine_ls_shift/su_max 0.003
_refine_ls_shift/su_mean 0.000
_refine_ls_structure_factor_coef Fsqd
_refine_ls_weighting_details 'w=1/[\s^2^(Fo^2^)+(0.0326P)^2^+0.3681P] where P=(Fo^2^+2Fc^2^)/3'
_refine_ls_weighting_scheme calc
_refine_ls_wR_factor_gt 0.0939
_refine_ls_wR_factor_ref 0.1124
_reflns_Friedel_coverage 0.000
_reflns_number_gt 20683
_reflns_number_total 34128
_reflns_threshold_expression 'I > 2\s(I)'
_cod_data_source_file c5qi00029g2.cif
_cod_data_source_block shelx
_cod_original_sg_symbol_H-M 'P 21/c'
_cod_database_code 4348896
_shelx_space_group_comment
;
The symmetry employed for this shelxl refinement is uniquely defined
by the following loop, which should always be used as a source of
symmetry information in preference to the above space-group names.
They are only intended as comments.
;
_shelxl_version_number 2013-4

loop_
_space_group_symop_operation_xyz
'x, y, z'
'-x, y+1/2, -z+1/2'
'-x, -y, -z'
'x, -y-1/2, z-1/2'

loop_
_atom_site_label
_atom_site_type_symbol
_atom_site_fract_x
_atom_site_fract_y
_atom_site_fract_z
_atom_site_U_iso_or_equiv
_atom_site_adp_type
_atom_site_occupancy
_atom_site_site_symmetry_order
_atom_site_calc_flag
_atom_site_refinement_flags_posn
_atom_site_refinement_flags_adp
_atom_site_refinement_flags_occupancy
_atom_site_disorder_assembly
_atom_site_disorder_group
Ru Ru 0.77326(2) 0.78820(2) 0.60784(2) 0.01229(3) Uani 1 1 d . . . . .
As1 As 0.85561(2) 0.70332(2) 0.54662(2) 0.01296(4) Uani 1 1 d . . . . .
As2 As 0.68007(2) 0.85906(2) 0.67185(2) 0.01372(4) Uani 1 1 d . . . . .
Cl Cl 0.88236(4) 0.72754(3) 0.68700(2) 0.02095(10) Uani 1 1 d . . . . .
S1 S 0.63825(4) 0.81903(3) 0.53145(2) 0.01511(9) Uani 1 1 d . . . . .
S2 S 0.46639(4) 0.68931(3) 0.52461(2) 0.02114(10) Uani 1 1 d . . . . .
O O 0.91955(14) 0.92298(10) 0.59894(7) 0.0300(4) Uani 1 1 d . . . . .
C C 0.86384(16) 0.87109(12) 0.60312(8) 0.0184(4) Uani 1 1 d . . . . .
O1 O 0.47768(12) 0.51865(9) 0.61224(6) 0.0238(3) Uani 1 1 d . . . . .
H1 H 0.5000 0.5628 0.6034 0.036 Uiso 1 1 calc R U . . .
N1 N 0.60737(13) 0.63446(9) 0.61591(7) 0.0154(3) Uani 1 1 d . . . . .
N2 N 0.64375(13) 0.70427(9) 0.59649(6) 0.0138(3) Uani 1 1 d . . . . .
C1 C 0.54691(17) 0.48680(12) 0.65350(8) 0.0190(4) Uani 1 1 d . . . . .
C2 C 0.52491(19) 0.40870(13) 0.66933(9) 0.0233(4) Uani 1 1 d . . . . .
H2A H 0.4644 0.3819 0.6510 0.028 Uiso 1 1 calc R U . . .
C3 C 0.59022(19) 0.37210(13) 0.71060(9) 0.0245(4) Uani 1 1 d . . . . .
H3A H 0.5753 0.3193 0.7205 0.029 Uiso 1 1 calc R U . . .
C4 C 0.68032(18) 0.41070(13) 0.73940(8) 0.0221(4) Uani 1 1 d . . . . .
C5 C 0.7453(2) 0.37380(15) 0.78415(10) 0.0334(6) Uani 1 1 d . . . . .
H5A H 0.7291 0.3217 0.7947 0.040 Uiso 1 1 calc R U . . .
C6 C 0.8307(2) 0.41132(16) 0.81244(10) 0.0348(6) Uani 1 1 d . . . . .
H6A H 0.8725 0.3861 0.8430 0.042 Uiso 1 1 calc R U . . .
C7 C 0.8565(2) 0.48724(15) 0.79625(9) 0.0299(5) Uani 1 1 d . . . . .
H7A H 0.9173 0.5129 0.8154 0.036 Uiso 1 1 calc R U . . .
C8 C 0.79530(17) 0.52516(13) 0.75318(8) 0.0216(4) Uani 1 1 d . . . . .
H8A H 0.8140 0.5770 0.7431 0.026 Uiso 1 1 calc R U . . .
C9 C 0.70481(17) 0.48872(12) 0.72334(8) 0.0180(4) Uani 1 1 d . . . . .
C10 C 0.63688(16) 0.52658(11) 0.67869(8) 0.0160(3) Uani 1 1 d . . . . .
C11 C 0.66559(16) 0.60220(11) 0.65763(7) 0.0155(3) Uani 1 1 d . . . . .
H11A H 0.7278 0.6281 0.6747 0.019 Uiso 1 1 calc R U . . .
C12 C 0.58358(15) 0.73467(11) 0.55326(7) 0.0138(3) Uani 1 1 d . . . . .
C13 C 0.40999(16) 0.76005(12) 0.47152(8) 0.0198(4) Uani 1 1 d . . . . .
H13A H 0.4632 0.8003 0.4669 0.024 Uiso 1 1 calc R U . . .
H13B H 0.3902 0.7317 0.4361 0.024 Uiso 1 1 calc R U . . .
C14 C 0.31555(17) 0.80104(13) 0.48550(9) 0.0211(4) Uani 1 1 d . . . . .
C15 C 0.3240(2) 0.86161(14) 0.52406(10) 0.0296(5) Uani 1 1 d . . . . .
H15A H 0.3910 0.8778 0.5425 0.036 Uiso 1 1 calc R U . . .
C16 C 0.2360(2) 0.89839(17) 0.53572(12) 0.0404(7) Uani 1 1 d . . . . .
H16A H 0.2429 0.9402 0.5620 0.049 Uiso 1 1 calc R U . . .
C17 C 0.1375(2) 0.87549(19) 0.50978(12) 0.0420(7) Uani 1 1 d . . . . .
H17A H 0.0771 0.9014 0.5180 0.050 Uiso 1 1 calc R U . . .
C18 C 0.1281(2) 0.81459(18) 0.47191(12) 0.0409(7) Uani 1 1 d . . . . .
H18A H 0.0608 0.7979 0.4541 0.049 Uiso 1 1 calc R U . . .
C19 C 0.21655(19) 0.77773(16) 0.45986(10) 0.0311(5) Uani 1 1 d . . . . .
H19A H 0.2094 0.7359 0.4337 0.037 Uiso 1 1 calc R U . . .
C1A C 0.59841(16) 0.78499(11) 0.70722(8) 0.0154(3) Uani 1 1 d . . . . .
C2A C 0.50211(16) 0.75681(12) 0.68004(8) 0.0179(4) Uani 1 1 d . . . . .
H2AA H 0.4703 0.7797 0.6461 0.021 Uiso 1 1 calc R U . . .
C3A C 0.45289(17) 0.69500(12) 0.70300(9) 0.0203(4) Uani 1 1 d . . . . .
H3AA H 0.3876 0.6755 0.6844 0.024 Uiso 1 1 calc R U . . .
C4A C 0.49865(18) 0.66183(13) 0.75278(9) 0.0232(4) Uani 1 1 d . . . . .
H4AA H 0.4651 0.6194 0.7681 0.028 Uiso 1 1 calc R U . . .
C5A C 0.59319(19) 0.69059(13) 0.78006(9) 0.0254(5) Uani 1 1 d . . . . .
H5AA H 0.6239 0.6687 0.8146 0.030 Uiso 1 1 calc R U . . .
C6A C 0.64345(17) 0.75178(12) 0.75692(8) 0.0207(4) Uani 1 1 d . . . . .
H6AA H 0.7091 0.7708 0.7754 0.025 Uiso 1 1 calc R U . . .
C1B C 0.75954(17) 0.91565(12) 0.73416(8) 0.0178(4) Uani 1 1 d . . . . .
C2B C 0.86704(17) 0.92163(13) 0.74129(8) 0.0220(4) Uani 1 1 d . . . . .
H2BA H 0.9041 0.8958 0.7164 0.026 Uiso 1 1 calc R U . . .
C3B C 0.92097(19) 0.96563(14) 0.78506(9) 0.0272(5) Uani 1 1 d . . . . .
H3BA H 0.9948 0.9705 0.7896 0.033 Uiso 1 1 calc R U . . .
C4B C 0.8671(2) 1.00227(15) 0.82193(9) 0.0293(5) Uani 1 1 d . . . . .
H4BA H 0.9040 1.0321 0.8518 0.035 Uiso 1 1 calc R U . . .
C5B C 0.7594(2) 0.99544(15) 0.81524(9) 0.0301(5) Uani 1 1 d . . . . .
H5BA H 0.7225 1.0203 0.8406 0.036 Uiso 1 1 calc R U . . .
C6B C 0.70555(18) 0.95220(13) 0.77138(9) 0.0238(4) Uani 1 1 d . . . . .
H6BA H 0.6317 0.9475 0.7667 0.029 Uiso 1 1 calc R U . . .
C1C C 0.57827(16) 0.93878(11) 0.64188(8) 0.0169(4) Uani 1 1 d . . . . .
C2C C 0.48772(17) 0.95125(12) 0.66361(8) 0.0190(4) Uani 1 1 d . . . . .
H2CA H 0.4748 0.9201 0.6938 0.023 Uiso 1 1 calc R U . . .
C3C C 0.41634(18) 1.00879(12) 0.64153(9) 0.0223(4) Uani 1 1 d . . . . .
H3CA H 0.3554 1.0175 0.6570 0.027 Uiso 1 1 calc R U . . .
C4C C 0.4335(2) 1.05342(13) 0.59709(9) 0.0273(5) Uani 1 1 d . . . . .
H4CA H 0.3841 1.0923 0.5816 0.033 Uiso 1 1 calc R U . . .
C5C C 0.5233(2) 1.04116(13) 0.57522(9) 0.0289(5) Uani 1 1 d . . . . .
H5CA H 0.5352 1.0718 0.5446 0.035 Uiso 1 1 calc R U . . .
C6C C 0.59596(19) 0.98483(12) 0.59754(9) 0.0230(4) Uani 1 1 d . . . . .
H6CA H 0.6579 0.9775 0.5826 0.028 Uiso 1 1 calc R U . . .
C1D C 0.84461(16) 0.73752(12) 0.47051(8) 0.0177(4) Uani 1 1 d . . . . .
C2D C 0.84156(17) 0.81869(13) 0.45995(8) 0.0202(4) Uani 1 1 d . . . . .
H2DA H 0.8363 0.8552 0.4887 0.024 Uiso 1 1 calc R U . . .
C3D C 0.84614(18) 0.84644(14) 0.40722(9) 0.0247(4) Uani 1 1 d . . . . .
H3DA H 0.8443 0.9019 0.4000 0.030 Uiso 1 1 calc R U . . .
C4D C 0.85344(19) 0.79310(15) 0.36544(9) 0.0280(5) Uani 1 1 d . . . . .
H4DA H 0.8570 0.8120 0.3296 0.034 Uiso 1 1 calc R U . . .
C5D C 0.8556(2) 0.71240(15) 0.37580(9) 0.0285(5) Uani 1 1 d . . . . .
H5DA H 0.8601 0.6760 0.3469 0.034 Uiso 1 1 calc R U . . .
C6D C 0.85109(18) 0.68409(14) 0.42826(8) 0.0232(4) Uani 1 1 d . . . . .
H6DA H 0.8524 0.6286 0.4352 0.028 Uiso 1 1 calc R U . . .
C1E C 0.79629(15) 0.59775(11) 0.54377(8) 0.0156(3) Uani 1 1 d . . . . .
C2E C 0.70506(16) 0.57899(12) 0.50760(8) 0.0188(4) Uani 1 1 d . . . . .
H2EA H 0.6772 0.6147 0.4790 0.023 Uiso 1 1 calc R U . . .
C3E C 0.65497(17) 0.50742(13) 0.51370(9) 0.0237(4) Uani 1 1 d . . . . .
H3EA H 0.5923 0.4945 0.4893 0.028 Uiso 1 1 calc R U . . .
C4E C 0.69562(19) 0.45498(13) 0.55490(9) 0.0253(5) Uani 1 1 d . . . . .
H4EA H 0.6604 0.4065 0.5590 0.030 Uiso 1 1 calc R U . . .
C5E C 0.78756(19) 0.47281(12) 0.59018(9) 0.0231(4) Uani 1 1 d . . . . .
H5EA H 0.8165 0.4360 0.6179 0.028 Uiso 1 1 calc R U . . .
C6E C 0.83727(17) 0.54427(12) 0.58510(8) 0.0191(4) Uani 1 1 d . . . . .
H6EA H 0.8996 0.5570 0.6098 0.023 Uiso 1 1 calc R U . . .
C1F C 1.00294(15) 0.67804(12) 0.56294(7) 0.0153(3) Uani 1 1 d . . . . .
C2F C 1.04105(17) 0.61511(13) 0.53562(8) 0.0206(4) Uani 1 1 d . . . . .
H2FA H 0.9940 0.5831 0.5111 0.025 Uiso 1 1 calc R U . . .
C3F C 1.14681(17) 0.59892(14) 0.54388(9) 0.0231(4) Uani 1 1 d . . . . .
H3FA H 1.1722 0.5555 0.5255 0.028 Uiso 1 1 calc R U . . .
C4F C 1.21556(17) 0.64607(14) 0.57903(9) 0.0242(4) Uani 1 1 d . . . . .
H4FA H 1.2885 0.6357 0.5843 0.029 Uiso 1 1 calc R U . . .
C5F C 1.17843(18) 0.70816(14) 0.60651(10) 0.0281(5) Uani 1 1 d . . . . .
H5FA H 1.2259 0.7404 0.6307 0.034 Uiso 1 1 calc R U . . .
C6F C 1.07178(17) 0.72389(13) 0.59902(9) 0.0221(4) Uani 1 1 d . . . . .
H6FA H 1.0464 0.7660 0.6187 0.027 Uiso 1 1 calc R U . . .
Cl1 Cl 1.25139(10) 0.68024(8) 0.77937(7) 0.0754(5) Uani 0.7937(16) 1 d D . P A 1
Cl2 Cl 1.09441(8) 0.78313(6) 0.81034(4) 0.0497(3) Uani 0.7937(16) 1 d D . P A 1
Cl3 Cl 1.09034(12) 0.61414(8) 0.83049(6) 0.0726(5) Uani 0.7937(16) 1 d D . P A 1
C1S C 1.1207(4) 0.6894(3) 0.78672(18) 0.0489(12) Uani 0.7937(16) 1 d D . P A 1
H1SA H 1.0763 0.6816 0.7497 0.059 Uiso 0.7937(16) 1 calc R U P A 1
Cl1B Cl 1.2936(3) 0.6886(2) 0.82748(16) 0.0472(10) Uani 0.2063(16) 1 d D . P A 2
Cl2B Cl 1.1471(3) 0.5765(2) 0.85896(16) 0.0417(9) Uani 0.2063(16) 1 d D . P A 2
Cl3B Cl 1.0887(4) 0.6756(3) 0.7638(2) 0.0544(12) Uani 0.2063(16) 1 d D . P A 2
C1SB C 1.1902(9) 0.6248(7) 0.8044(5) 0.037(3) Uani 0.2063(16) 1 d D . P A 2
H1SB H 1.2157 0.5833 0.7809 0.044 Uiso 0.2063(16) 1 calc R U P A 2

loop_
_atom_site_aniso_label
_atom_site_aniso_U_11
_atom_site_aniso_U_22
_atom_site_aniso_U_33
_atom_site_aniso_U_23
_atom_site_aniso_U_13
_atom_site_aniso_U_12
Ru 0.01125(6) 0.01255(6) 0.01256(6) 0.00000(5) 0.00065(5) -0.00011(5)
As1 0.01117(8) 0.01410(9) 0.01299(8) -0.00093(7) 0.00043(6) 0.00042(7)
As2 0.01347(9) 0.01381(9) 0.01373(8) -0.00064(7) 0.00195(7) 0.00001(7)
Cl 0.0185(2) 0.0242(2) 0.0179(2) 0.00244(18) -0.00282(17) -0.00044(19)
S1 0.0142(2) 0.0140(2) 0.0163(2) 0.00326(16) 0.00036(16) -0.00064(17)
S2 0.0155(2) 0.0172(2) 0.0276(3) 0.00611(19) -0.00474(19) -0.00361(18)
O 0.0273(9) 0.0275(9) 0.0356(9) -0.0001(7) 0.0063(7) -0.0120(7)
C 0.0167(9) 0.0196(9) 0.0181(9) -0.0006(7) 0.0009(7) 0.0020(8)
O1 0.0218(8) 0.0238(8) 0.0236(7) 0.0070(6) -0.0024(6) -0.0065(6)
N1 0.0158(8) 0.0125(7) 0.0184(7) 0.0023(6) 0.0038(6) -0.0001(6)
N2 0.0142(7) 0.0117(7) 0.0153(7) 0.0020(5) 0.0023(6) -0.0001(6)
C1 0.0221(10) 0.0187(9) 0.0166(8) 0.0024(7) 0.0043(7) -0.0003(8)
C2 0.0268(11) 0.0204(10) 0.0239(10) 0.0018(8) 0.0080(9) -0.0051(9)
C3 0.0302(12) 0.0157(9) 0.0297(11) 0.0054(8) 0.0107(9) -0.0024(9)
C4 0.0264(11) 0.0203(10) 0.0210(9) 0.0074(8) 0.0081(8) 0.0055(8)
C5 0.0379(15) 0.0274(12) 0.0345(13) 0.0162(10) 0.0057(11) 0.0069(11)
C6 0.0334(14) 0.0367(14) 0.0314(12) 0.0143(11) -0.0018(11) 0.0091(11)
C7 0.0258(12) 0.0351(13) 0.0272(11) 0.0061(10) 0.0002(9) 0.0049(10)
C8 0.0218(10) 0.0229(10) 0.0199(9) 0.0050(8) 0.0028(8) 0.0026(8)
C9 0.0193(9) 0.0171(9) 0.0190(9) 0.0033(7) 0.0076(7) 0.0040(7)
C10 0.0186(9) 0.0141(8) 0.0162(8) 0.0015(6) 0.0057(7) 0.0006(7)
C11 0.0174(9) 0.0152(8) 0.0143(8) -0.0014(6) 0.0033(7) 0.0008(7)
C12 0.0123(8) 0.0133(8) 0.0155(8) 0.0000(6) 0.0019(6) -0.0001(6)
C13 0.0167(9) 0.0198(9) 0.0204(9) 0.0046(7) -0.0034(7) -0.0006(8)
C14 0.0168(9) 0.0219(10) 0.0236(10) 0.0066(8) 0.0002(8) 0.0002(8)
C15 0.0223(11) 0.0296(12) 0.0363(13) -0.0023(10) 0.0034(10) -0.0006(10)
C16 0.0363(16) 0.0390(15) 0.0487(17) -0.0069(12) 0.0149(13) 0.0037(13)
C17 0.0263(14) 0.0537(18) 0.0481(17) 0.0083(14) 0.0125(12) 0.0138(13)
C18 0.0170(11) 0.0546(18) 0.0485(16) 0.0088(14) -0.0011(11) 0.0045(12)
C19 0.0199(11) 0.0367(13) 0.0334(12) 0.0009(10) -0.0047(9) 0.0000(10)
C1A 0.0154(8) 0.0141(8) 0.0170(8) 0.0004(7) 0.0032(7) 0.0007(7)
C2A 0.0173(9) 0.0187(9) 0.0176(8) -0.0018(7) 0.0028(7) 0.0008(7)
C3A 0.0157(9) 0.0187(9) 0.0269(10) -0.0044(8) 0.0046(8) -0.0019(7)
C4A 0.0231(11) 0.0172(9) 0.0308(11) 0.0046(8) 0.0089(9) 0.0000(8)
C5A 0.0270(12) 0.0234(10) 0.0250(10) 0.0078(8) 0.0026(9) 0.0013(9)
C6A 0.0175(9) 0.0215(10) 0.0220(9) 0.0028(8) 0.0007(8) -0.0007(8)
C1B 0.0195(9) 0.0175(9) 0.0163(8) -0.0019(7) 0.0024(7) -0.0026(7)
C2B 0.0197(10) 0.0273(11) 0.0195(9) -0.0019(8) 0.0047(8) -0.0030(8)
C3B 0.0203(11) 0.0357(13) 0.0243(10) -0.0060(9) 0.0006(8) -0.0078(10)
C4B 0.0296(13) 0.0336(12) 0.0228(10) -0.0100(9) -0.0011(9) -0.0069(10)
C5B 0.0282(13) 0.0364(13) 0.0258(11) -0.0135(10) 0.0050(9) -0.0018(11)
C6B 0.0206(10) 0.0268(11) 0.0240(10) -0.0079(8) 0.0038(8) -0.0019(9)
C1C 0.0192(9) 0.0143(8) 0.0171(8) 0.0000(7) 0.0031(7) 0.0016(7)
C2C 0.0213(10) 0.0180(9) 0.0176(9) 0.0003(7) 0.0030(7) 0.0038(8)
C3C 0.0217(10) 0.0203(10) 0.0253(10) -0.0005(8) 0.0049(8) 0.0073(8)
C4C 0.0321(13) 0.0188(10) 0.0300(11) 0.0026(8) 0.0027(10) 0.0081(9)
C5C 0.0421(15) 0.0191(10) 0.0275(11) 0.0080(8) 0.0121(10) 0.0067(10)
C6C 0.0284(12) 0.0165(9) 0.0263(10) 0.0023(8) 0.0113(9) 0.0032(8)
C1D 0.0139(8) 0.0243(10) 0.0143(8) 0.0004(7) 0.0007(7) 0.0024(8)
C2D 0.0173(9) 0.0244(10) 0.0194(9) 0.0015(8) 0.0046(7) 0.0001(8)
C3D 0.0207(10) 0.0294(11) 0.0234(10) 0.0090(9) 0.0024(8) -0.0012(9)
C4D 0.0244(11) 0.0418(14) 0.0168(9) 0.0069(9) 0.0010(8) -0.0021(10)
C5D 0.0301(12) 0.0392(14) 0.0151(9) -0.0039(9) 0.0011(8) -0.0015(11)
C6D 0.0252(11) 0.0268(11) 0.0166(9) -0.0006(8) 0.0004(8) 0.0008(9)
C1E 0.0136(8) 0.0168(8) 0.0166(8) -0.0042(7) 0.0031(7) -0.0009(7)
C2E 0.0147(9) 0.0209(9) 0.0206(9) -0.0047(7) 0.0023(7) 0.0010(7)
C3E 0.0167(10) 0.0265(11) 0.0284(11) -0.0128(9) 0.0054(8) -0.0059(8)
C4E 0.0304(12) 0.0187(10) 0.0297(11) -0.0076(8) 0.0132(9) -0.0073(9)
C5E 0.0312(12) 0.0170(9) 0.0225(10) 0.0008(8) 0.0086(9) -0.0002(9)
C6E 0.0198(10) 0.0177(9) 0.0192(9) 0.0001(7) 0.0024(7) 0.0008(8)
C1F 0.0133(8) 0.0174(9) 0.0147(8) 0.0008(7) 0.0014(6) 0.0005(7)
C2F 0.0164(9) 0.0251(10) 0.0201(9) -0.0050(8) 0.0029(7) 0.0018(8)
C3F 0.0193(10) 0.0294(11) 0.0214(10) -0.0003(8) 0.0060(8) 0.0060(9)
C4F 0.0125(9) 0.0324(12) 0.0282(11) 0.0067(9) 0.0044(8) 0.0044(8)
C5F 0.0140(9) 0.0330(12) 0.0343(12) -0.0039(10) -0.0041(9) -0.0031(9)
C6F 0.0169(9) 0.0228(10) 0.0243(10) -0.0048(8) -0.0026(8) 0.0006(8)
Cl1 0.0477(7) 0.0657(8) 0.1266(13) 0.0174(8) 0.0534(8) 0.0100(6)
Cl2 0.0453(6) 0.0577(6) 0.0464(5) -0.0045(4) 0.0088(4) 0.0091(5)
Cl3 0.0728(9) 0.0542(7) 0.1054(11) -0.0289(7) 0.0564(9) -0.0284(7)
C1S 0.035(2) 0.074(3) 0.036(2) -0.021(2) 0.0050(18) -0.010(2)
Cl1B 0.038(2) 0.063(2) 0.044(2) -0.0015(17) 0.0173(17) -0.0190(17)
Cl2B 0.045(2) 0.0320(18) 0.050(2) -0.0024(15) 0.0141(17) -0.0049(16)
Cl3B 0.050(3) 0.054(3) 0.055(3) 0.014(2) -0.004(2) 0.020(2)
C1SB 0.028(7) 0.043(8) 0.040(7) 0.006(6) 0.009(5) -0.004(6)

loop_
_atom_type_symbol
_atom_type_description
_atom_type_scat_dispersion_real
_atom_type_scat_dispersion_imag
_atom_type_scat_source
C C 0.0033 0.0016 'International Tables Vol C Tables 4.2.6.8 and 6.1.1.4'
H H 0.0000 0.0000 'International Tables Vol C Tables 4.2.6.8 and 6.1.1.4'
N N 0.0061 0.0033 'International Tables Vol C Tables 4.2.6.8 and 6.1.1.4'
O O 0.0106 0.0060 'International Tables Vol C Tables 4.2.6.8 and 6.1.1.4'
S S 0.1246 0.1234 'International Tables Vol C Tables 4.2.6.8 and 6.1.1.4'
Ru Ru -1.2594 0.8363 'International Tables Vol C Tables 4.2.6.8 and 6.1.1.4'
Cl Cl 0.1484 0.1585 'International Tables Vol C Tables 4.2.6.8 and 6.1.1.4'
As As 0.0499 2.0058 'International Tables Vol C Tables 4.2.6.8 and 6.1.1.4'

loop_
_geom_angle_atom_site_label_1
_geom_angle_atom_site_label_2
_geom_angle_atom_site_label_3
_geom_angle
C Ru N2 166.22(7)
C Ru S1 100.04(6)
N2 Ru S1 66.19(4)
C Ru Cl 94.56(6)
N2 Ru Cl 99.21(4)
S1 Ru Cl 165.378(18)
C Ru As1 92.83(6)
N2 Ru As1 87.36(4)
S1 Ru As1 88.835(14)
Cl Ru As1 89.699(14)
C Ru As2 93.76(6)
N2 Ru As2 86.59(4)
S1 Ru As2 91.458(14)
Cl Ru As2 88.319(14)
As1 Ru As2 173.255(9)
C1E As1 C1F 100.34(8)
C1E As1 C1D 105.98(8)
C1F As1 C1D 99.72(8)
C1E As1 Ru 110.05(5)
C1F As1 Ru 121.45(6)
C1D As1 Ru 117.10(6)
C1C As2 C1A 103.04(8)
C1C As2 C1B 101.27(9)
C1A As2 C1B 102.42(8)
C1C As2 Ru 118.06(6)
C1A As2 Ru 110.31(6)
C1B As2 Ru 119.48(6)
C12 S1 Ru 81.97(7)
C12 S2 C13 102.63(9)
O C Ru 178.48(19)
C1 O1 H1 109.5
C11 N1 N2 116.55(17)
C12 N2 N1 114.96(16)
C12 N2 Ru 100.90(12)
N1 N2 Ru 144.08(12)
O1 C1 C10 122.89(18)
O1 C1 C2 115.98(19)
C10 C1 C2 121.11(19)
C3 C2 C1 120.0(2)
C3 C2 H2A 120.0
C1 C2 H2A 120.0
C2 C3 C4 121.54(19)
C2 C3 H3A 119.2
C4 C3 H3A 119.2
C5 C4 C3 121.3(2)
C5 C4 C9 119.4(2)
C3 C4 C9 119.25(19)
C6 C5 C4 121.4(2)
C6 C5 H5A 119.3
C4 C5 H5A 119.3
C5 C6 C7 119.6(2)
C5 C6 H6A 120.2
C7 C6 H6A 120.2
C8 C7 C6 120.8(2)
C8 C7 H7A 119.6
C6 C7 H7A 119.6
C7 C8 C9 121.3(2)
C7 C8 H8A 119.3
C9 C8 H8A 119.3
C8 C9 C4 117.47(19)
C8 C9 C10 123.47(18)
C4 C9 C10 119.06(19)
C1 C10 C9 118.96(17)
C1 C10 C11 120.67(18)
C9 C10 C11 120.21(18)
N1 C11 C10 120.38(18)
N1 C11 H11A 119.8
C10 C11 H11A 119.8
N2 C12 S1 110.94(14)
N2 C12 S2 120.98(14)
S1 C12 S2 128.07(11)
C14 C13 S2 112.12(14)
C14 C13 H13A 109.2
S2 C13 H13A 109.2
C14 C13 H13B 109.2
S2 C13 H13B 109.2
H13A C13 H13B 107.9
C15 C14 C19 118.5(2)
C15 C14 C13 121.8(2)
C19 C14 C13 119.7(2)
C16 C15 C14 120.4(2)
C16 C15 H15A 119.8
C14 C15 H15A 119.8
C15 C16 C17 121.0(3)
C15 C16 H16A 119.5
C17 C16 H16A 119.5
C18 C17 C16 119.1(3)
C18 C17 H17A 120.4
C16 C17 H17A 120.4
C17 C18 C19 120.0(3)
C17 C18 H18A 120.0
C19 C18 H18A 120.0
C18 C19 C14 121.0(3)
C18 C19 H19A 119.5
C14 C19 H19A 119.5
C6A C1A C2A 119.63(18)
C6A C1A As2 118.63(15)
C2A C1A As2 121.14(14)
C3A C2A C1A 119.70(19)
C3A C2A H2AA 120.2
C1A C2A H2AA 120.2
C4A C3A C2A 120.4(2)
C4A C3A H3AA 119.8
C2A C3A H3AA 119.8
C5A C4A C3A 119.9(2)
C5A C4A H4AA 120.1
C3A C4A H4AA 120.1
C4A C5A C6A 120.0(2)
C4A C5A H5AA 120.0
C6A C5A H5AA 120.0
C1A C6A C5A 120.4(2)
C1A C6A H6AA 119.8
C5A C6A H6AA 119.8
C2B C1B C6B 119.93(19)
C2B C1B As2 121.45(15)
C6B C1B As2 118.60(16)
C1B C2B C3B 119.9(2)
C1B C2B H2BA 120.1
C3B C2B H2BA 120.1
C4B C3B C2B 120.1(2)
C4B C3B H3BA 119.9
C2B C3B H3BA 119.9
C5B C4B C3B 120.1(2)
C5B C4B H4BA 120.0
C3B C4B H4BA 120.0
C4B C5B C6B 119.8(2)
C4B C5B H5BA 120.1
C6B C5B H5BA 120.1
C5B C6B C1B 120.2(2)
C5B C6B H6BA 119.9
C1B C6B H6BA 119.9
C2C C1C C6C 119.08(19)
C2C C1C As2 121.61(14)
C6C C1C As2 119.31(15)
C3C C2C C1C 120.46(19)
C3C C2C H2CA 119.8
C1C C2C H2CA 119.8
C4C C3C C2C 120.2(2)
C4C C3C H3CA 119.9
C2C C3C H3CA 119.9
C3C C4C C5C 119.6(2)
C3C C4C H4CA 120.2
C5C C4C H4CA 120.2
C4C C5C C6C 120.7(2)
C4C C5C H5CA 119.7
C6C C5C H5CA 119.7
C5C C6C C1C 120.0(2)
C5C C6C H6CA 120.0
C1C C6C H6CA 120.0
C2D C1D C6D 119.89(18)
C2D C1D As1 117.81(14)
C6D C1D As1 121.93(16)
C1D C2D C3D 120.0(2)
C1D C2D H2DA 120.0
C3D C2D H2DA 120.0
C4D C3D C2D 119.9(2)
C4D C3D H3DA 120.0
C2D C3D H3DA 120.0
C5D C4D C3D 120.1(2)
C5D C4D H4DA 119.9
C3D C4D H4DA 119.9
C4D C5D C6D 120.4(2)
C4D C5D H5DA 119.8
C6D C5D H5DA 119.8
C5D C6D C1D 119.7(2)
C5D C6D H6DA 120.2
C1D C6D H6DA 120.2
C2E C1E C6E 119.80(19)
C2E C1E As1 121.47(15)
C6E C1E As1 117.89(15)
C3E C2E C1E 119.4(2)
C3E C2E H2EA 120.3
C1E C2E H2EA 120.3
C4E C3E C2E 120.5(2)
C4E C3E H3EA 119.7
C2E C3E H3EA 119.7
C5E C4E C3E 120.2(2)
C5E C4E H4EA 119.9
C3E C4E H4EA 119.9
C4E C5E C6E 119.9(2)
C4E C5E H5EA 120.1
C6E C5E H5EA 120.1
C5E C6E C1E 120.2(2)
C5E C6E H6EA 119.9
C1E C6E H6EA 119.9
C6F C1F C2F 119.45(19)
C6F C1F As1 121.14(15)
C2F C1F As1 119.32(15)
C3F C2F C1F 120.5(2)
C3F C2F H2FA 119.7
C1F C2F H2FA 119.7
C2F C3F C4F 119.8(2)
C2F C3F H3FA 120.1
C4F C3F H3FA 120.1
C5F C4F C3F 120.0(2)
C5F C4F H4FA 120.0
C3F C4F H4FA 120.0
C4F C5F C6F 120.4(2)
C4F C5F H5FA 119.8
C6F C5F H5FA 119.8
C1F C6F C5F 119.8(2)
C1F C6F H6FA 120.1
C5F C6F H6FA 120.1
Cl2 C1S Cl1 111.6(3)
Cl2 C1S Cl3 111.7(2)
Cl1 C1S Cl3 109.2(3)
Cl2 C1S H1SA 108.1
Cl1 C1S H1SA 108.1
Cl3 C1S H1SA 108.1
Cl1B C1SB Cl3B 110.5(7)
Cl1B C1SB Cl2B 111.6(6)
Cl3B C1SB Cl2B 111.1(7)
Cl1B C1SB H1SB 107.8
Cl3B C1SB H1SB 107.8
Cl2B C1SB H1SB 107.8

loop_
_geom_bond_atom_site_label_1
_geom_bond_atom_site_label_2
_geom_bond_distance
Ru C 1.843(2)
Ru N2 2.1783(16)
Ru S1 2.3979(5)
Ru Cl 2.4301(5)
Ru As1 2.4576(2)
Ru As2 2.4617(3)
As1 C1E 1.9335(19)
As1 C1F 1.935(2)
As1 C1D 1.9469(19)
As2 C1C 1.938(2)
As2 C1A 1.9416(19)
As2 C1B 1.946(2)
S1 C12 1.7164(19)
S2 C12 1.740(2)
S2 C13 1.827(2)
O C 1.151(2)
O1 C1 1.347(3)
O1 H1 0.8400
N1 C11 1.287(3)
N1 N2 1.384(2)
N2 C12 1.312(2)
C1 C10 1.396(3)
C1 C2 1.415(3)
C2 C3 1.355(3)
C2 H2A 0.9500
C3 C4 1.417(3)
C3 H3A 0.9500
C4 C5 1.412(3)
C4 C9 1.424(3)
C5 C6 1.359(4)
C5 H5A 0.9500
C6 C7 1.397(3)
C6 H6A 0.9500
C7 C8 1.370(3)
C7 H7A 0.9500
C8 C9 1.414(3)
C8 H8A 0.9500
C9 C10 1.436(3)
C10 C11 1.449(3)
C11 H11A 0.9500
C13 C14 1.500(3)
C13 H13A 0.9900
C13 H13B 0.9900
C14 C15 1.386(3)
C14 C19 1.388(3)
C15 C16 1.376(4)
C15 H15A 0.9500
C16 C17 1.382(4)
C16 H16A 0.9500
C17 C18 1.378(4)
C17 H17A 0.9500
C18 C19 1.385(4)
C18 H18A 0.9500
C19 H19A 0.9500
C1A C6A 1.382(3)
C1A C2A 1.396(3)
C2A C3A 1.393(3)
C2A H2AA 0.9500
C3A C4A 1.386(3)
C3A H3AA 0.9500
C4A C5A 1.382(3)
C4A H4AA 0.9500
C5A C6A 1.395(3)
C5A H5AA 0.9500
C6A H6AA 0.9500
C1B C2B 1.382(3)
C1B C6B 1.394(3)
C2B C3B 1.394(3)
C2B H2BA 0.9500
C3B C4B 1.387(3)
C3B H3BA 0.9500
C4B C5B 1.386(3)
C4B H4BA 0.9500
C5B C6B 1.388(3)
C5B H5BA 0.9500
C6B H6BA 0.9500
C1C C2C 1.393(3)
C1C C6C 1.393(3)
C2C C3C 1.385(3)
C2C H2CA 0.9500
C3C C4C 1.380(3)
C3C H3CA 0.9500
C4C C5C 1.385(3)
C4C H4CA 0.9500
C5C C6C 1.383(3)
C5C H5CA 0.9500
C6C H6CA 0.9500
C1D C2D 1.390(3)
C1D C6D 1.391(3)
C2D C3D 1.394(3)
C2D H2DA 0.9500
C3D C4D 1.383(3)
C3D H3DA 0.9500
C4D C5D 1.382(3)
C4D H4DA 0.9500
C5D C6D 1.391(3)
C5D H5DA 0.9500
C6D H6DA 0.9500
C1E C2E 1.391(3)
C1E C6E 1.395(3)
C2E C3E 1.390(3)
C2E H2EA 0.9500
C3E C4E 1.380(3)
C3E H3EA 0.9500
C4E C5E 1.383(3)
C4E H4EA 0.9500
C5E C6E 1.382(3)
C5E H5EA 0.9500
C6E H6EA 0.9500
C1F C6F 1.383(3)
C1F C2F 1.393(3)
C2F C3F 1.381(3)
C2F H2FA 0.9500
C3F C4F 1.382(3)
C3F H3FA 0.9500
C4F C5F 1.379(3)
C4F H4FA 0.9500
C5F C6F 1.392(3)
C5F H5FA 0.9500
C6F H6FA 0.9500
Cl1 C1S 1.746(5)
Cl2 C1S 1.737(5)
Cl3 C1S 1.755(5)
C1S H1SA 1.0000
Cl1B C1SB 1.738(11)
Cl2B C1SB 1.749(11)
Cl3B C1SB 1.736(11)
C1SB H1SB 1.0000

loop_
_geom_hbond_atom_site_label_D
_geom_hbond_atom_site_label_H
_geom_hbond_atom_site_label_A
_geom_hbond_distance_DH
_geom_hbond_distance_HA
_geom_hbond_distance_DA
_geom_hbond_angle_DHA
O1 H1 S2 0.84 2.87 3.5841(15) 144.6
O1 H1 N1 0.84 1.83 2.569(2) 145.8
C11 H11A Cl 0.95 2.59 3.494(2) 158.5
C13 H13A S1 0.99 2.56 3.232(2) 125.1
C2B H2BA Cl 0.95 2.93 3.550(2) 124.4
C1S H1SA Cl 1.00 2.83 3.662(5) 141.4

loop_
_geom_torsion_atom_site_label_1
_geom_torsion_atom_site_label_2
_geom_torsion_atom_site_label_3
_geom_torsion_atom_site_label_4
_geom_torsion
C11 N1 N2 C12 178.65(17)
C11 N1 N2 Ru 2.2(3)
O1 C1 C2 C3 -179.8(2)
C10 C1 C2 C3 1.8(3)
C1 C2 C3 C4 1.0(3)
C2 C3 C4 C5 176.8(2)
C2 C3 C4 C9 -2.2(3)
C3 C4 C5 C6 -178.8(2)
C9 C4 C5 C6 0.3(4)
C4 C5 C6 C7 -1.6(4)
C5 C6 C7 C8 1.8(4)
C6 C7 C8 C9 -0.6(4)
C7 C8 C9 C4 -0.7(3)
C7 C8 C9 C10 178.6(2)
C5 C4 C9 C8 0.8(3)
C3 C4 C9 C8 179.93(19)
C5 C4 C9 C10 -178.5(2)
C3 C4 C9 C10 0.6(3)
O1 C1 C10 C9 178.40(18)
C2 C1 C10 C9 -3.4(3)
O1 C1 C10 C11 -6.2(3)
C2 C1 C10 C11 172.09(18)
C8 C9 C10 C1 -177.16(19)
C4 C9 C10 C1 2.1(3)
C8 C9 C10 C11 7.4(3)
C4 C9 C10 C11 -173.36(17)
N2 N1 C11 C10 -176.28(16)
C1 C10 C11 N1 1.3(3)
C9 C10 C11 N1 176.64(18)
N1 N2 C12 S1 -178.00(12)
Ru N2 C12 S1 -0.10(14)
N1 N2 C12 S2 1.0(2)
Ru N2 C12 S2 178.91(10)
Ru S1 C12 N2 0.09(13)
Ru S1 C12 S2 -178.83(13)
C13 S2 C12 N2 174.56(16)
C13 S2 C12 S1 -6.62(16)
C12 S2 C13 C14 -110.45(16)
S2 C13 C14 C15 76.4(2)
S2 C13 C14 C19 -102.9(2)
C19 C14 C15 C16 -1.1(4)
C13 C14 C15 C16 179.6(2)
C14 C15 C16 C17 0.6(4)
C15 C16 C17 C18 0.3(4)
C16 C17 C18 C19 -0.6(4)
C17 C18 C19 C14 0.1(4)
C15 C14 C19 C18 0.8(4)
C13 C14 C19 C18 -179.9(2)
C6A C1A C2A C3A -0.7(3)
As2 C1A C2A C3A 170.32(14)
C1A C2A C3A C4A 0.5(3)
C2A C3A C4A C5A 0.5(3)
C3A C4A C5A C6A -1.3(3)
C2A C1A C6A C5A -0.2(3)
As2 C1A C6A C5A -171.36(16)
C4A C5A C6A C1A 1.2(3)
C6B C1B C2B C3B -1.3(3)
As2 C1B C2B C3B 177.14(17)
C1B C2B C3B C4B 1.1(4)
C2B C3B C4B C5B -0.2(4)
C3B C4B C5B C6B -0.4(4)
C4B C5B C6B C1B 0.1(4)
C2B C1B C6B C5B 0.8(3)
As2 C1B C6B C5B -177.73(18)
C6C C1C C2C C3C -0.2(3)
As2 C1C C2C C3C 179.81(16)
C1C C2C C3C C4C 1.1(3)
C2C C3C C4C C5C -1.0(4)
C3C C4C C5C C6C -0.2(4)
C4C C5C C6C C1C 1.1(4)
C2C C1C C6C C5C -0.9(3)
As2 C1C C6C C5C 179.08(18)
C6D C1D C2D C3D -0.7(3)
As1 C1D C2D C3D 172.45(17)
C1D C2D C3D C4D 0.2(3)
C2D C3D C4D C5D 0.4(4)
C3D C4D C5D C6D -0.4(4)
C4D C5D C6D C1D -0.1(4)
C2D C1D C6D C5D 0.7(3)
As1 C1D C6D C5D -172.18(18)
C6E C1E C2E C3E 1.0(3)
As1 C1E C2E C3E -168.34(14)
C1E C2E C3E C4E -0.6(3)
C2E C3E C4E C5E -0.8(3)
C3E C4E C5E C6E 1.8(3)
C4E C5E C6E C1E -1.4(3)
C2E C1E C6E C5E 0.0(3)
As1 C1E C6E C5E 169.69(15)
C6F C1F C2F C3F -0.7(3)
As1 C1F C2F C3F 175.88(16)
C1F C2F C3F C4F -0.8(3)
C2F C3F C4F C5F 1.2(3)
C3F C4F C5F C6F -0.1(3)
C2F C1F C6F C5F 1.8(3)
As1 C1F C6F C5F -174.74(17)
C4F C5F C6F C1F -1.4(3)
